data_1536034
loop_
_publ_author_name
'Vigdorchik, A.G.'
'Malinovskii, Yu.A.'
'Andrianov, V.I.'
'Dryuchko, A.G.'

_publ_section_title
;
 Synthesis and crystal structure of Na2:Nd(NO3)5 * H2O
;
_journal_name_full 'Izvestiya Akademii Nauk SSSR, Neorganicheskie Materialy'
_journal_page_first 2357
_journal_page_last 2362
_journal_volume 26
_journal_year 1990
_chemical_formula_sum 'H2 N5 Na2 Nd O16'
_chemical_name_systematic 'Na2 (Nd (N O3)5) H2 O'
_space_group_IT_number 13
_symmetry_space_group_name_Hall '-P 2a'
_symmetry_space_group_name_H-M 'P 1 1 2/a'
_cell_angle_alpha 90
_cell_angle_beta 90
_cell_angle_gamma 90.74
_cell_formula_units_Z 8
_cell_length_a 15.147
_cell_length_b 21.216
_cell_length_c 7.903
_cell_volume 2539.486
_citation_journal_id_ASTM IVNMAW
_cod_data_source_file Vigdorchik_IVNMAW_1990_1070.cif
_cod_data_source_block H2N5Na2Nd1O16
_cod_original_sg_symbol_Hall '-P 2yc (z,x,y)'
_cod_original_formula_sum 'H2 N5 Na2 Nd1 O16'
_cod_database_code 1536034

loop_
_symmetry_equiv_pos_as_xyz
x,y,z
-x+1/2,-y,z
-x,-y,-z
x-1/2,y,-z

loop_
_atom_site_label
_atom_site_type_symbol
_atom_site_fract_x
_atom_site_fract_y
_atom_site_fract_z
_atom_site_occupancy
_atom_site_U_iso_or_equiv
Nd2 Nd+3 0.25 0.5 0.1462 1 0.0
O16 O-2 0.1203 0.2906 0.3211 1 0.0
N2 N+5 0.2095 0.4218 0.8432 1 0.0
O29 O-2 0.0197 0.5046 0.7113 1 0.0
O5 O-2 0.3313 0.1531 0.6149 1 0.0
O6 O-2 0.1498 0.4359 0.9485 1 0.0
O10 O-2 0.3685 0.0454 0.3647 1 0.0
N1 N+5 0.3124 0.1831 0.4892 1 0.0
O30 O-2 0.3622 0.0736 0.9942 1 0.0
O7 O-2 0.1911 0.3934 0.7135 1 0.0
O23 O-2 0.1703 0.6966 0.9042 1 0.0
O31 O-2 0.3707 0.1757 0.003 1 0.0
O22 O-2 0.0441 0.6464 0.9103 1 0.0
O27 O-2 0.3897 0.5428 0.3028 1 0.0
O11 O-2 0.4139 0.0072 0.604 1 0.0
O13 O-2 0.0541 0.1015 0.9113 1 0.0
N7 N+5 0.1011 0.68 0.9794 1 0.0
N8 N+5 0.2813 0.3785 0.3496 1 0.0
O2 O-2 0.5182 0.1275 0.4684 1 0.0
O3 O-2 0.3703 0.2038 0.3857 1 0.0
N9 N+5 0.4417 0.5019 0.2504 1 0.0
O24 O-2 0.2525 0.3754 0.1998 1 0.0
O1 O-2 0.5005 0.3712 0.4852 1 0.0
N5 N+5 0.0683 0.2444 0.2852 1 0.0
O9 O-2 0.3183 0.9571 0.4518 1 0.0
O8 O-2 0.2892 0.4401 0.8766 1 0.0
O12 O-2 0.1 0.0534 0.1345 1 0.0
O17 O-2 0.4911 0.2448 0.6668 1 0.0
O26 O-2 0.2972 0.3293 0.4239 1 0.0
O18 O-2 0.1421 0.2949 0.9615 1 0.0
O32 O-2 0.2724 0.1261 0.1525 1 0.0
O25 O-2 0.2941 0.4318 0.4147 1 0.0
N10 N+5 0.3359 0.1247 0.0472 1 0.0
Na3 Na+1 0.3791 0.3924 0.6644 1 0.0
O15 O-2 0.0993 0.1986 0.2024 1 0.0
O21 O-2 0.0941 0.6976 0.1327 1 0.0
O4 O-2 0.2333 0.1938 0.4536 1 0.0
Na4 Na+1 0.4738 0.1197 0.7641 1 0.0
Nd3 Nd+3 0.2556 0.2492 0.1687 1 0.0
N4 N+5 0.1089 0.0704 0.9809 1 0.0
N3 N+5 0.3688 0.00391 0.4791 1 0.0
Na2 Na+1 0.0339 0.3729 0.8117 1 0.0
Nd1 Nd+3 0.25 0 0.1718 1 0.0
Na1 Na+1 0.1581 0.1273 0.6599 1 0.0
O20 O-2 0.1949 0.2052 0.8874 1 0.0
O28 O-2 0.4123 0.4586 0.1563 1 0.0
O19 O-2 0.0959 0.2485 0.7322 1 0.0
N6 N+5 0.1419 0.2499 0.8559 1 0.0
O14 O-2 0.1802 0.0548 0.9108 1 0.0
